data_7700972
loop_
_publ_author_name
'Wang, Kang'
'Sun, Juan'
'Xi, Lu'
'Lu, Jiao'
'Jing, Pei'
'Li, Licun'

_publ_section_title
;
 Heterometallic Ln-Cu complexes derived from a phenyl pyrimidyl
 substituted nitronyl nitroxide biradical.
;
_journal_issue 38
_journal_name_full 'Dalton transactions (Cambridge, England : 2003)'
_journal_page_first 14383
_journal_page_last 14389
_journal_paper_doi 10.1039/c9dt03081f
_journal_volume 48
_journal_year 2019
_chemical_formula_moiety 'C49 H35 Cu F30 N6 O14 Tb'
_chemical_formula_sum 'C49 H35 Cu F30 N6 O14 Tb'
_chemical_formula_weight 1724.29
_chemical_name_systematic Tb-Cu
_space_group_crystal_system triclinic
_space_group_IT_number 2
_space_group_name_Hall '-P 1'
_space_group_name_H-M_alt 'P -1'
_symmetry_space_group_name_Hall '-P 1'
_symmetry_space_group_name_H-M 'P -1'
_atom_sites_solution_hydrogens geom
_atom_sites_solution_primary direct
_audit_creation_date 2019-05-21
_audit_creation_method
;
Olex2 1.2
(compiled 2018.05.29 svn.r3508 for OlexSys, GUI svn.r5506)
;
_audit_update_record
;
2019-07-27 deposited with the CCDC.    2019-08-29 downloaded from the CCDC.
;
_cell_angle_alpha 66.608(14)
_cell_angle_beta 74.109(12)
_cell_angle_gamma 69.007(11)
_cell_formula_units_Z 2
_cell_length_a 12.7313(14)
_cell_length_b 16.474(2)
_cell_length_c 18.826(3)
_cell_measurement_reflns_used 5161
_cell_measurement_temperature 113
_cell_measurement_theta_max 24.6650
_cell_measurement_theta_min 3.4660
_cell_volume 3343.3(9)
_computing_cell_refinement 'CrysAlisPro 1.171.39.46 (Rigaku OD, 2018)'
_computing_data_collection 'CrysAlisPro 1.171.39.46 (Rigaku OD, 2018)'
_computing_data_reduction 'CrysAlisPro 1.171.39.46 (Rigaku OD, 2018)'
_computing_molecular_graphics 'Olex2 (Dolomanov et al., 2009)'
_computing_publication_material 'Olex2 (Dolomanov et al., 2009)'
_computing_structure_refinement 'XL (Sheldrick, 2008)'
_computing_structure_solution 'XS (Sheldrick, 2008)'
_diffrn_ambient_environment N~2~
_diffrn_ambient_temperature 113
_diffrn_detector 'CCD plate'
_diffrn_detector_area_resol_mean 16.2116
_diffrn_detector_type Eos
_diffrn_measured_fraction_theta_full 0.998
_diffrn_measured_fraction_theta_max 0.837
_diffrn_measurement_details
;
List of Runs (angles in degrees, time in seconds):

  # Type    Start    End  Width  t~exp~   \w     \q     \k     \f   Frames
#--------------------------------------------------------------------------
  1  \w    -51.00  63.00   1.00   16.50    --   18.63 -19.00 -60.00  114
  2  \w    -19.00   8.00   1.00   16.50    --   18.63 -99.00  60.00   27
  3  \w     20.00  60.00   1.00   16.50    --   18.63 -99.00  60.00   40
  4  \w    -52.00   9.00   1.00   16.50    --  -19.72 -77.00 150.00   61
  5  \w    -90.00  10.00   1.00   16.50    --  -19.72 -77.00 -90.00  100
  6  \w    -31.00  45.00   1.00   16.50    --  -19.72  77.00  90.00   76
;
_diffrn_measurement_device 'four-circle diffractometer'
_diffrn_measurement_device_type 'SuperNova, Single source at offset/far, Eos'
_diffrn_measurement_method '\w scans'
_diffrn_orient_matrix_type 'CrysAlisPro convention (1999,Acta A55,543-557)'
_diffrn_orient_matrix_UB_11 -0.0179643000
_diffrn_orient_matrix_UB_12 -0.0000063000
_diffrn_orient_matrix_UB_13 -0.0324903000
_diffrn_orient_matrix_UB_21 -0.0210011000
_diffrn_orient_matrix_UB_22 -0.0382291000
_diffrn_orient_matrix_UB_23 0.0244624000
_diffrn_orient_matrix_UB_31 -0.0536958000
_diffrn_orient_matrix_UB_32 0.0305039000
_diffrn_orient_matrix_UB_33 0.0084765000
_diffrn_radiation_monochromator mirror
_diffrn_radiation_probe x-ray
_diffrn_radiation_type MoK\a
_diffrn_radiation_wavelength 0.71073
_diffrn_reflns_av_R_equivalents 0.0452
_diffrn_reflns_av_unetI/netI 0.0985
_diffrn_reflns_Laue_measured_fraction_full 0.998
_diffrn_reflns_Laue_measured_fraction_max 0.837
_diffrn_reflns_limit_h_max 13
_diffrn_reflns_limit_h_min -17
_diffrn_reflns_limit_k_max 16
_diffrn_reflns_limit_k_min -22
_diffrn_reflns_limit_l_max 24
_diffrn_reflns_limit_l_min -25
_diffrn_reflns_number 28437
_diffrn_reflns_point_group_measured_fraction_full 0.998
_diffrn_reflns_point_group_measured_fraction_max 0.837
_diffrn_reflns_theta_full 25.242
_diffrn_reflns_theta_max 29.302
_diffrn_reflns_theta_min 2.874
_diffrn_source 'micro-focus sealed X-ray tube'
_diffrn_source_type 'SuperNova (Mo) X-ray Source'
_exptl_absorpt_coefficient_mu 1.513
_exptl_absorpt_correction_T_max 0.762
_exptl_absorpt_correction_T_min 0.724
_exptl_absorpt_correction_type multi-scan
_exptl_absorpt_process_details
;
CrysAlisPro 1.171.39.46 (Rigaku Oxford Diffraction, 2018)
Empirical absorption correction using spherical harmonics,
 implemented in SCALE3 ABSPACK scaling algorithm.
;
_exptl_crystal_colour blue
_exptl_crystal_density_diffrn 1.713
_exptl_crystal_description prism
_exptl_crystal_F_000 1694
_exptl_crystal_size_max 0.22
_exptl_crystal_size_mid 0.20
_exptl_crystal_size_min 0.18
_refine_diff_density_max 1.864
_refine_diff_density_min -0.929
_refine_diff_density_rms 0.137
_refine_ls_extinction_method none
_refine_ls_goodness_of_fit_ref 1.021
_refine_ls_hydrogen_treatment constr
_refine_ls_matrix_type full
_refine_ls_number_parameters 921
_refine_ls_number_reflns 15312
_refine_ls_number_restraints 844
_refine_ls_restrained_S_all 1.040
_refine_ls_R_factor_all 0.1282
_refine_ls_R_factor_gt 0.0759
_refine_ls_shift/su_max 0.000
_refine_ls_shift/su_mean 0.000
_refine_ls_structure_factor_coef Fsqd
_refine_ls_weighting_details 'w=1/[\s^2^(Fo^2^)+(0.1032P)^2^+6.9155P] where P=(Fo^2^+2Fc^2^)/3'
_refine_ls_weighting_scheme calc
_refine_ls_wR_factor_gt 0.1858
_refine_ls_wR_factor_ref 0.2259
_reflns_Friedel_coverage 0.000
_reflns_number_gt 9191
_reflns_number_total 15312
_reflns_threshold_expression 'I > 2\s(I)'
_cod_data_source_file c9dt03081f2.cif
_cod_data_source_block tb-cu
_cod_depositor_comments 'Adding full bibliography for 7700970--7700972.cif.'
_cod_original_cell_volume 3343.2(9)
_cod_database_code 7700972
_shelx_shelxl_version_number 2014/7
_shelx_space_group_comment
;
The symmetry employed for this shelxl refinement is uniquely defined
by the following loop, which should always be used as a source of
symmetry information in preference to the above space-group names.
They are only intended as comments.
;
_reflns_odcompleteness_completeness 99.84
_reflns_odcompleteness_iscentric 1
_reflns_odcompleteness_theta 26.32
_olex2_refinement_description
;
1. Fixed Uiso
 At 1.2 times of:
  All C(H) groups
 At 1.5 times of:
  All C(H,H,H) groups
2. Restrained distances
 H14A-H17A
 2.35 with sigma of 0.01
 C13-C17
 1.5 with sigma of 0.02
3. Rigid bond restraints
 C12, C15
 with sigma for 1-2 distances of 0.01 and sigma for 1-3 distances of 0.005
 C12, C14
 with sigma for 1-2 distances of 0.01 and sigma for 1-3 distances of 0.005
4. Uiso/Uaniso restraints and constraints
C31 \\sim C4 \\sim C3 \\sim C2 \\sim C5 \\sim C43 \\sim C8 \\sim C10 \\sim C1
\\sim C46 \\sim C6 \\sim C9 \\sim C38 \\sim C18 \\sim C7 \\sim C28 \\sim C30
\\sim C19 \\sim C11 \\sim C37 \\sim C32 \\sim C47 \\sim C36 \\sim C26 \\sim C45
\\sim C35 \\sim C12 \\sim C39 \\sim C27 \\sim C48 \\sim C22 \\sim C33 \\sim C40
\\sim C29 \\sim C24 \\sim C41 \\sim C23 \\sim C20 \\sim C25 \\sim C21 \\sim C13
\\sim C42 \\sim C17 \\sim C49 \\sim C44 \\sim C16 \\sim C14 \\sim C15 \\sim
C34: within 3.8A with sigma of 0.01 and sigma for terminal atoms of 0.02
C12 \\sim C15 \\sim C14: within 2A with sigma of 0.01 and sigma for terminal
atoms of 0.02
Uanis(C17) \\sim Ueq: with sigma of 0.01 and sigma for terminal atoms of 0.01
Uanis(C14) \\sim Ueq: with sigma of 0.01 and sigma for terminal atoms of 0.01
Uanis(C16) \\sim Ueq: with sigma of 0.01 and sigma for terminal atoms of 0.01
Uanis(F11) \\sim Ueq: with sigma of 0.01 and sigma for terminal atoms of 0.01
Uanis(C15) \\sim Ueq: with sigma of 0.01 and sigma for terminal atoms of 0.01
Uanis(F12) \\sim Ueq: with sigma of 0.01 and sigma for terminal atoms of 0.01
5.a Aromatic/amide H refined with riding coordinates:
 C4(H4), C2(H2), C8(H8), C10(H10), C1(H1), C6(H6), C37(H37), C32(H32),
 C47(H47), C27(H27), C42(H42)
5.b Idealised Me refined as rotating group:
 C22(H22A,H22B,H22C), C24(H24A,H24B,H24C), C23(H23A,H23B,H23C), C21(H21A,H21B,
 H21C), C17(H17A,H17B,H17C), C16(H16A,H16B,H16C), C14(H14A,H14B,H14C), C15(H15A,
 H15B,H15C)
;
_olex2_submission_special_instructions 'No special instructions were received'
_oxdiff_exptl_absorpt_empirical_details
;
Empirical correction (ABSPACK) includes:
- Absorption correction using spherical harmonics
- Frame scaling
;
_oxdiff_exptl_absorpt_empirical_full_max 1.310
_oxdiff_exptl_absorpt_empirical_full_min 0.766

loop_
_space_group_symop_operation_xyz
'x, y, z'
'-x, -y, -z'

loop_
_atom_site_label
_atom_site_type_symbol
_atom_site_fract_x
_atom_site_fract_y
_atom_site_fract_z
_atom_site_U_iso_or_equiv
_atom_site_adp_type
_atom_site_occupancy
_atom_site_site_symmetry_order
_atom_site_calc_flag
_atom_site_refinement_flags_posn
_atom_site_refinement_flags_adp
_atom_site_refinement_flags_occupancy
Tb1 Tb 0.30638(3) 0.88325(3) 0.33586(2) 0.04512(15) Uani 1 1 d . . .
Cu2 Cu 1.0000 0.5000 0.0000 0.0310(3) Uani 1 2 d S T P
Cu1 Cu 0.5000 0.5000 0.0000 0.0360(3) Uani 1 2 d S T P
O7 O 1.0297(4) 0.5637(3) 0.0563(3) 0.0375(11) Uani 1 1 d . . .
O6 O 0.6221(4) 0.3828(3) 0.0189(3) 0.0398(12) Uani 1 1 d . . .
O3 O 0.2796(4) 0.9971(3) 0.2095(3) 0.0445(13) Uani 1 1 d . . .
O8 O 0.9734(4) 0.3986(3) 0.0967(3) 0.0396(12) Uani 1 1 d . . .
O10 O 0.4604(4) 0.7458(4) 0.3431(3) 0.0483(13) Uani 1 1 d . . .
O14 O 0.1084(4) 0.9468(4) 0.3627(3) 0.0498(14) Uani 1 1 d . . .
O9 O 0.2832(4) 0.8128(4) 0.2549(3) 0.0436(12) Uani 1 1 d . . .
N2 N 0.7994(4) 0.5694(4) 0.0251(4) 0.0365(14) Uani 1 1 d . . .
O2 O 0.4794(4) 0.9256(4) 0.3003(4) 0.0563(16) Uani 1 1 d . . .
O11 O 0.3471(5) 0.8376(4) 0.4611(4) 0.0549(15) Uani 1 1 d . . .
O5 O 0.4275(4) 0.4655(3) 0.1098(3) 0.0417(12) Uani 1 1 d . . .
F7 F 1.0120(6) 0.6862(4) 0.1215(4) 0.0808(18) Uani 1 1 d . . .
O13 O 0.2727(4) 1.0240(4) 0.3553(4) 0.0535(15) Uani 1 1 d . . .
F9 F 1.0462(5) 0.5785(4) 0.2309(3) 0.0674(14) Uani 1 1 d . . .
C31 C 1.0236(6) 0.5370(5) 0.1294(5) 0.0405(14) Uani 1 1 d . U .
O12 O 0.2232(5) 0.7635(4) 0.4148(3) 0.0530(14) Uani 1 1 d . . .
F16 F 0.1383(4) 0.7458(4) 0.2267(4) 0.0760(17) Uani 1 1 d . . .
C4 C 0.5705(6) 0.6359(5) 0.0574(4) 0.0383(14) Uani 1 1 d . U .
H4 H 0.4918 0.6575 0.0692 0.046 Uiso 1 1 calc R . .
N1 N 0.6125(4) 0.5668(4) 0.0289(4) 0.0379(14) Uani 1 1 d . . .
F8 F 1.1744(5) 0.5888(4) 0.1281(4) 0.0803(17) Uani 1 1 d . . .
F27 F -0.1222(4) 1.0619(4) 0.3264(3) 0.0771(17) Uani 1 1 d . . .
N5 N 0.2643(5) 1.0037(4) 0.1416(4) 0.0414(15) Uani 1 1 d . . .
C3 C 0.6371(5) 0.6781(5) 0.0705(4) 0.0374(13) Uani 1 1 d . U .
F26 F -0.1041(4) 0.9441(4) 0.4300(4) 0.0760(16) Uani 1 1 d . . .
F25 F -0.1445(4) 1.0770(4) 0.4389(4) 0.0811(18) Uani 1 1 d . . .
C2 C 0.7537(5) 0.6390(5) 0.0539(4) 0.0365(13) Uani 1 1 d . U .
H2 H 0.8028 0.6627 0.0633 0.044 Uiso 1 1 calc R . .
F18 F 0.2801(5) 0.7413(5) 0.1382(4) 0.088(2) Uani 1 1 d . . .
F14 F 0.6664(4) 0.6107(4) 0.3302(4) 0.092(2) Uani 1 1 d . . .
C5 C 0.5900(6) 0.7565(5) 0.1006(5) 0.0394(13) Uani 1 1 d . U .
C43 C 0.3355(8) 0.7739(8) 0.5211(6) 0.062(2) Uani 1 1 d . U .
C8 C 0.5050(6) 0.9054(5) 0.1538(5) 0.0418(14) Uani 1 1 d . U .
H8 H 0.4788 0.9573 0.1693 0.050 Uiso 1 1 calc R . .
C10 C 0.4925(6) 0.8256(5) 0.0755(5) 0.0418(14) Uani 1 1 d . U .
H10 H 0.4569 0.8230 0.0398 0.050 Uiso 1 1 calc R . .
F5 F 0.8332(4) 0.2694(4) 0.0556(4) 0.091(2) Uani 1 1 d . . .
F3 F 0.4183(5) 0.2986(4) 0.2941(3) 0.0770(16) Uani 1 1 d . . .
C1 C 0.7260(6) 0.5363(5) 0.0145(5) 0.0389(14) Uani 1 1 d . U .
H1 H 0.7565 0.4873 -0.0047 0.047 Uiso 1 1 calc R . .
N4 N 0.5889(6) 0.8851(5) 0.2921(4) 0.0564(19) Uani 1 1 d . . .
N3 N 0.7547(6) 0.8053(6) 0.2530(5) 0.061(2) Uani 1 1 d . . .
C46 C 0.0449(6) 1.0142(6) 0.3824(5) 0.0463(16) Uani 1 1 d . U .
C6 C 0.6424(6) 0.7608(5) 0.1544(5) 0.0417(13) Uani 1 1 d . U .
H6 H 0.7055 0.7134 0.1729 0.050 Uiso 1 1 calc R . .
C9 C 0.4491(6) 0.8987(5) 0.1050(5) 0.0430(14) Uani 1 1 d . U .
C38 C 0.3147(6) 0.7303(6) 0.2592(5) 0.0446(15) Uani 1 1 d . U .
C18 C 0.3361(6) 0.9642(5) 0.0898(5) 0.0452(15) Uani 1 1 d . U .
O1 O 0.8336(5) 0.7592(6) 0.2162(4) 0.084(2) Uani 1 1 d . . .
C7 C 0.5997(6) 0.8363(6) 0.1806(5) 0.0459(13) Uani 1 1 d . U .
C28 C 0.6336(6) 0.3235(5) 0.0837(5) 0.0433(15) Uani 1 1 d . U .
N6 N 0.2884(5) 0.9887(5) 0.0275(4) 0.0496(17) Uani 1 1 d . . .
C30 C 1.0612(7) 0.6004(6) 0.1539(5) 0.0512(18) Uani 1 1 d . U .
O4 O 0.3330(5) 0.9677(4) -0.0338(4) 0.0638(17) Uani 1 1 d . . .
F4 F 0.7562(5) 0.1771(4) 0.1503(4) 0.098(2) Uani 1 1 d . . .
C19 C 0.1587(6) 1.0712(6) 0.1077(5) 0.0534(19) Uani 1 1 d . U .
C11 C 0.6475(7) 0.8416(6) 0.2403(6) 0.0539(15) Uani 1 1 d . U .
C37 C 0.4002(7) 0.6580(6) 0.2968(5) 0.0523(18) Uani 1 1 d . U .
H37 H 0.4117 0.5989 0.2970 0.063 Uiso 1 1 calc R . .
C32 C 0.9901(7) 0.4643(6) 0.1841(5) 0.0524(17) Uani 1 1 d . U .
H32 H 0.9839 0.4557 0.2368 0.063 Uiso 1 1 calc R . .
F22 F 0.4002(6) 0.8407(6) 0.5853(4) 0.108(2) Uani 1 1 d . . .
F29 F 0.3057(7) 1.1390(5) 0.4094(6) 0.124(3) Uani 1 1 d . . .
F15 F 0.5743(7) 0.5145(5) 0.3615(6) 0.139(4) Uani 1 1 d . . .
C47 C 0.0753(7) 1.0824(6) 0.3904(5) 0.0546(18) Uani 1 1 d . U .
H47 H 0.0197 1.1283 0.4077 0.066 Uiso 1 1 calc R . .
F2 F 0.2850(5) 0.4094(5) 0.2384(4) 0.121(3) Uani 1 1 d . . .
F13 F 0.5681(6) 0.5778(5) 0.4409(4) 0.104(2) Uani 1 1 d . . .
C36 C 0.4688(7) 0.6722(6) 0.3341(5) 0.0507(16) Uani 1 1 d . U .
C26 C 0.4656(6) 0.3919(5) 0.1618(5) 0.0443(16) Uani 1 1 d . U .
C45 C -0.0826(7) 1.0257(7) 0.3948(6) 0.0567(19) Uani 1 1 d . U .
C35 C 0.5712(8) 0.5908(7) 0.3662(6) 0.062(2) Uani 1 1 d . U .
C12 C 0.7759(9) 0.8296(8) 0.3143(7) 0.074(2) Uani 1 1 d . U .
C39 C 0.2492(7) 0.7075(6) 0.2153(6) 0.0550(18) Uani 1 1 d . U .
C27 C 0.5649(7) 0.3198(6) 0.1558(5) 0.0521(18) Uani 1 1 d . U .
H27 H 0.5848 0.2695 0.2001 0.063 Uiso 1 1 calc R . .
C48 C 0.1886(7) 1.0826(6) 0.3725(5) 0.0529(17) Uani 1 1 d . U .
F6 F 0.7374(7) 0.2030(5) 0.0333(5) 0.115(3) Uani 1 1 d . . .
F17 F 0.2661(8) 0.6198(4) 0.2321(6) 0.148(4) Uani 1 1 d . . .
C22 C 0.0572(7) 1.0654(6) 0.1730(5) 0.060(2) Uani 1 1 d . U .
H22A H 0.0582 1.0020 0.2000 0.090 Uiso 1 1 calc GR . .
H22B H -0.0120 1.0990 0.1511 0.090 Uiso 1 1 calc GR . .
H22C H 0.0615 1.0916 0.2092 0.090 Uiso 1 1 calc GR . .
C33 C 0.9644(7) 0.4015(6) 0.1635(5) 0.0521(18) Uani 1 1 d . U .
F1 F 0.4102(8) 0.4393(5) 0.2721(4) 0.113(3) Uani 1 1 d . . .
C40 C 0.1587(9) 0.6398(8) 0.5042(7) 0.073(3) Uani 1 1 d . U .
C29 C 0.7400(8) 0.2410(6) 0.0811(6) 0.059(2) Uani 1 1 d . U .
C24 C 0.1032(7) 0.9636(7) 0.0677(6) 0.064(2) Uani 1 1 d . U .
H24A H 0.1240 0.9360 0.0277 0.096 Uiso 1 1 calc GR . .
H24B H 0.0222 0.9904 0.0753 0.096 Uiso 1 1 calc GR . .
H24C H 0.1260 0.9173 0.1157 0.096 Uiso 1 1 calc GR . .
F30 F 0.2381(10) 1.2182(6) 0.3055(6) 0.159(4) Uani 1 1 d . . .
C41 C 0.2229(8) 0.7114(7) 0.4829(6) 0.062(2) Uani 1 1 d . U .
F28 F 0.1332(7) 1.2144(6) 0.4128(7) 0.154(4) Uani 1 1 d . . .
C23 C 0.1230(8) 1.1128(7) -0.0336(6) 0.078(3) Uani 1 1 d . U .
H23A H 0.1678 1.1555 -0.0532 0.117 Uiso 1 1 calc GR . .
H23B H 0.0441 1.1450 -0.0232 0.117 Uiso 1 1 calc GR . .
H23C H 0.1332 1.0847 -0.0718 0.117 Uiso 1 1 calc GR . .
F23 F 0.5081(6) 0.7140(7) 0.5710(5) 0.150(4) Uani 1 1 d . . .
C20 C 0.1618(7) 1.0374(6) 0.0431(5) 0.055(2) Uani 1 1 d . U .
F20 F 0.1602(9) 0.5840(6) 0.5774(5) 0.145(3) Uani 1 1 d . . .
F24 F 0.3560(9) 0.7220(9) 0.6552(4) 0.166(4) Uani 1 1 d . . .
C25 C 0.3938(8) 0.3853(7) 0.2433(6) 0.067(2) Uani 1 1 d . U .
F19 F 0.0539(6) 0.6782(5) 0.4962(7) 0.159(4) Uani 1 1 d . . .
F21 F 0.2035(9) 0.5867(6) 0.4634(5) 0.152(4) Uani 1 1 d . . .
C21 C 0.1778(8) 1.1670(6) 0.0780(6) 0.072(3) Uani 1 1 d . U .
H21A H 0.1892 1.1792 0.1207 0.108 Uiso 1 1 calc GR . .
H21B H 0.1123 1.2129 0.0564 0.108 Uiso 1 1 calc GR . .
H21C H 0.2437 1.1687 0.0382 0.108 Uiso 1 1 calc GR . .
C13 C 0.6631(8) 0.8942(8) 0.3348(7) 0.075(2) Uani 1 1 d D U .
C42 C 0.2764(8) 0.7087(8) 0.5398(6) 0.074(2) Uani 1 1 d . U .
H42 H 0.2730 0.6645 0.5893 0.088 Uiso 1 1 calc R . .
C17 C 0.6722(13) 0.9950(10) 0.2821(9) 0.124(4) Uani 1 1 d D U .
H17A H 0.6790 1.0027 0.2279 0.186 Uiso 1 1 calc DGR . .
H17B H 0.7380 1.0037 0.2904 0.186 Uiso 1 1 calc GR . .
H17C H 0.6051 1.0397 0.2962 0.186 Uiso 1 1 calc GR . .
C49 C 0.2171(9) 1.1639(8) 0.3779(8) 0.074(2) Uani 1 1 d . U .
C44 C 0.3974(10) 0.7630(9) 0.5846(7) 0.079(3) Uani 1 1 d . U .
C16 C 0.6122(12) 0.9084(11) 0.4045(9) 0.124(4) Uani 1 1 d . U .
H16A H 0.6601 0.9290 0.4211 0.186 Uiso 1 1 calc GR . .
H16B H 0.6008 0.8518 0.4433 0.186 Uiso 1 1 calc GR . .
H16C H 0.5401 0.9544 0.3982 0.186 Uiso 1 1 calc GR . .
F10 F 0.9239(8) 0.3157(5) 0.2997(4) 0.119(3) Uani 1 1 d . . .
C14 C 0.8749(12) 0.8582(11) 0.2939(9) 0.120(3) Uani 1 1 d . U .
H14A H 0.8654 0.9157 0.2514 0.179 Uiso 1 1 calc DGR . .
H14B H 0.9387 0.8125 0.2782 0.179 Uiso 1 1 calc GR . .
H14C H 0.8884 0.8660 0.3383 0.179 Uiso 1 1 calc GR . .
C15 C 0.7743(14) 0.7372(11) 0.3827(9) 0.133(4) Uani 1 1 d . U .
H15A H 0.8409 0.7153 0.4071 0.199 Uiso 1 1 calc GR . .
H15B H 0.7738 0.6922 0.3626 0.199 Uiso 1 1 calc GR . .
H15C H 0.7074 0.7471 0.4206 0.199 Uiso 1 1 calc GR . .
F11 F 0.9636(12) 0.2500(6) 0.2210(5) 0.174(4) Uani 1 1 d . U .
F12 F 0.8138(12) 0.3372(10) 0.2217(8) 0.212(5) Uani 1 1 d . U .
C34 C 0.9233(11) 0.3239(8) 0.2273(7) 0.080(3) Uani 1 1 d . U .

loop_
_atom_site_aniso_label
_atom_site_aniso_U_11
_atom_site_aniso_U_22
_atom_site_aniso_U_33
_atom_site_aniso_U_23
_atom_site_aniso_U_13
_atom_site_aniso_U_12
Tb1 0.0299(2) 0.0561(3) 0.0621(3) -0.0356(2) -0.00166(16) -0.01262(17)
Cu2 0.0191(5) 0.0335(6) 0.0480(7) -0.0206(5) -0.0067(5) -0.0069(4)
Cu1 0.0186(5) 0.0317(7) 0.0588(8) -0.0179(6) -0.0110(5) -0.0013(5)
O7 0.027(2) 0.037(3) 0.057(3) -0.024(2) -0.006(2) -0.009(2)
O6 0.022(2) 0.035(3) 0.064(3) -0.018(3) -0.018(2) 0.000(2)
O3 0.036(3) 0.040(3) 0.062(4) -0.025(3) -0.008(2) -0.006(2)
O8 0.035(3) 0.040(3) 0.048(3) -0.021(2) -0.002(2) -0.010(2)
O10 0.035(3) 0.056(4) 0.067(4) -0.034(3) -0.006(3) -0.013(2)
O14 0.030(3) 0.059(4) 0.075(4) -0.043(3) 0.003(3) -0.015(2)
O9 0.035(3) 0.041(3) 0.059(3) -0.023(3) -0.007(2) -0.009(2)
N2 0.020(3) 0.038(3) 0.058(4) -0.025(3) -0.007(3) -0.006(2)
O2 0.027(3) 0.072(4) 0.092(4) -0.057(4) 0.006(3) -0.017(3)
O11 0.039(3) 0.069(4) 0.061(4) -0.034(3) -0.002(3) -0.011(3)
O5 0.029(3) 0.040(3) 0.061(3) -0.020(3) -0.010(2) -0.009(2)
F7 0.115(5) 0.049(3) 0.100(4) -0.040(3) -0.053(4) -0.002(3)
O13 0.034(3) 0.065(4) 0.079(4) -0.039(3) -0.012(3) -0.014(3)
F9 0.077(4) 0.077(4) 0.070(3) -0.042(3) -0.021(3) -0.018(3)
C31 0.033(3) 0.041(3) 0.054(4) -0.024(3) -0.012(3) -0.005(3)
O12 0.050(3) 0.066(4) 0.053(4) -0.032(3) 0.000(3) -0.019(3)
F16 0.036(3) 0.115(5) 0.098(4) -0.056(4) -0.003(3) -0.028(3)
C4 0.021(3) 0.041(3) 0.056(3) -0.023(3) -0.004(2) -0.005(2)
N1 0.019(3) 0.037(3) 0.064(4) -0.029(3) 0.000(3) -0.007(2)
F8 0.060(3) 0.110(5) 0.105(5) -0.058(4) -0.015(3) -0.036(3)
F27 0.039(3) 0.123(5) 0.072(4) -0.035(3) -0.012(3) -0.021(3)
N5 0.029(3) 0.031(3) 0.063(4) -0.021(3) -0.002(3) -0.004(2)
C3 0.022(2) 0.040(3) 0.055(3) -0.024(2) -0.005(2) -0.005(2)
F26 0.050(3) 0.095(4) 0.099(4) -0.051(4) 0.009(3) -0.033(3)
F25 0.039(3) 0.110(5) 0.111(5) -0.078(4) 0.004(3) -0.005(3)
C2 0.023(2) 0.039(3) 0.054(3) -0.023(2) -0.003(2) -0.011(2)
F18 0.062(4) 0.153(6) 0.074(4) -0.059(4) -0.004(3) -0.040(4)
F14 0.038(3) 0.092(5) 0.102(5) -0.007(4) -0.009(3) 0.001(3)
C5 0.022(2) 0.044(3) 0.058(3) -0.029(2) -0.001(2) -0.007(2)
C43 0.046(4) 0.076(5) 0.067(5) -0.038(4) -0.008(4) -0.006(4)
C8 0.027(3) 0.044(3) 0.063(3) -0.030(3) 0.002(2) -0.012(2)
C10 0.025(2) 0.045(3) 0.058(3) -0.026(2) -0.003(2) -0.006(2)
F5 0.031(3) 0.081(4) 0.118(5) -0.014(4) -0.015(3) 0.013(3)
F3 0.080(4) 0.067(4) 0.070(4) -0.001(3) -0.012(3) -0.028(3)
C1 0.023(3) 0.036(3) 0.065(4) -0.028(3) -0.008(3) -0.003(2)
N4 0.034(4) 0.082(5) 0.075(5) -0.054(4) 0.007(3) -0.022(3)
N3 0.035(4) 0.097(6) 0.071(5) -0.058(5) 0.005(3) -0.018(4)
C46 0.034(3) 0.059(4) 0.058(4) -0.033(3) -0.007(3) -0.012(3)
C6 0.023(2) 0.046(3) 0.060(3) -0.027(2) -0.001(2) -0.007(2)
C9 0.024(2) 0.044(3) 0.061(3) -0.023(2) -0.002(2) -0.006(2)
C38 0.035(3) 0.046(3) 0.060(3) -0.029(3) -0.006(3) -0.010(3)
C18 0.028(3) 0.043(3) 0.065(3) -0.023(3) -0.004(3) -0.007(2)
O1 0.044(4) 0.124(7) 0.097(5) -0.063(5) -0.008(4) -0.011(4)
C7 0.029(2) 0.055(3) 0.068(3) -0.037(2) -0.001(2) -0.014(2)
C28 0.029(3) 0.035(3) 0.070(4) -0.017(3) -0.017(3) -0.006(3)
N6 0.036(4) 0.050(4) 0.055(4) -0.017(3) -0.007(3) -0.004(3)
C30 0.052(4) 0.046(4) 0.060(4) -0.023(3) -0.025(4) -0.001(3)
O4 0.053(4) 0.061(4) 0.062(4) -0.016(3) -0.008(3) -0.005(3)
F4 0.064(4) 0.061(4) 0.103(5) 0.005(3) -0.011(3) 0.020(3)
C19 0.031(3) 0.042(3) 0.068(4) -0.013(3) -0.003(3) 0.002(3)
C11 0.040(3) 0.066(3) 0.074(3) -0.043(3) -0.006(3) -0.015(3)
C37 0.043(3) 0.049(4) 0.069(4) -0.026(3) -0.011(3) -0.008(3)
C32 0.060(4) 0.050(4) 0.054(4) -0.026(3) -0.012(3) -0.010(3)
F22 0.096(5) 0.164(8) 0.100(5) -0.069(5) -0.022(4) -0.044(5)
F29 0.115(6) 0.110(6) 0.201(9) -0.077(6) -0.072(6) -0.029(5)
F15 0.122(6) 0.060(4) 0.258(11) -0.061(6) -0.124(7) 0.029(4)
C47 0.041(3) 0.058(4) 0.072(4) -0.037(3) -0.008(3) -0.007(3)
F2 0.057(4) 0.130(6) 0.080(4) 0.018(4) 0.012(3) 0.008(4)
F13 0.078(4) 0.117(6) 0.074(4) -0.007(4) -0.024(3) 0.001(4)
C36 0.037(3) 0.053(3) 0.066(3) -0.026(3) -0.010(3) -0.007(3)
C26 0.036(3) 0.040(4) 0.060(4) -0.015(3) -0.012(3) -0.012(3)
C45 0.041(4) 0.068(4) 0.065(4) -0.035(4) 0.002(3) -0.012(3)
C35 0.049(4) 0.060(5) 0.073(5) -0.023(4) -0.018(4) -0.005(4)
C12 0.058(4) 0.098(4) 0.091(4) -0.057(4) -0.019(4) -0.018(4)
C39 0.048(4) 0.050(4) 0.078(5) -0.029(3) -0.015(4) -0.013(3)
C27 0.045(4) 0.040(3) 0.067(4) -0.012(3) -0.018(3) -0.006(3)
C48 0.045(4) 0.056(4) 0.070(4) -0.034(3) -0.008(3) -0.016(3)
F6 0.117(6) 0.071(4) 0.153(7) -0.067(5) -0.065(5) 0.043(4)
F17 0.186(8) 0.053(4) 0.260(11) -0.044(5) -0.169(8) -0.006(4)
C22 0.036(4) 0.054(4) 0.068(5) -0.010(4) -0.008(4) 0.001(3)
C33 0.055(4) 0.049(4) 0.052(4) -0.019(3) -0.004(3) -0.015(3)
F1 0.189(8) 0.077(5) 0.073(4) -0.035(4) 0.000(5) -0.041(5)
C40 0.057(5) 0.075(5) 0.075(5) -0.024(5) 0.012(4) -0.021(4)
C29 0.047(4) 0.041(4) 0.079(5) -0.019(4) -0.014(4) 0.003(3)
C24 0.038(4) 0.072(5) 0.074(5) -0.018(4) -0.017(4) -0.007(4)
F30 0.234(12) 0.103(6) 0.171(9) 0.003(6) -0.065(8) -0.112(7)
C41 0.048(4) 0.067(4) 0.066(4) -0.031(4) 0.004(3) -0.010(3)
F28 0.110(6) 0.133(7) 0.289(12) -0.162(9) 0.004(7) -0.036(5)
C23 0.045(4) 0.070(5) 0.079(5) -0.007(5) -0.008(4) 0.007(4)
F23 0.075(5) 0.219(10) 0.134(7) -0.075(7) -0.053(5) 0.030(6)
C20 0.032(3) 0.050(4) 0.064(4) -0.008(3) -0.012(3) 0.002(3)
F20 0.213(10) 0.120(7) 0.104(6) -0.003(5) -0.004(6) -0.104(7)
F24 0.171(9) 0.292(13) 0.062(5) -0.032(6) -0.024(5) -0.122(9)
C25 0.054(5) 0.053(5) 0.075(5) -0.005(4) -0.017(4) -0.009(4)
F19 0.073(5) 0.093(6) 0.266(12) 0.011(6) -0.032(6) -0.048(4)
F21 0.197(9) 0.146(8) 0.158(8) -0.105(7) 0.075(7) -0.114(7)
C21 0.051(5) 0.048(5) 0.085(6) -0.011(4) 0.003(4) 0.000(4)
C13 0.053(4) 0.104(4) 0.092(4) -0.062(4) -0.009(4) -0.020(4)
C42 0.057(4) 0.081(5) 0.065(4) -0.026(4) 0.002(4) -0.004(4)
C17 0.107(6) 0.132(6) 0.146(6) -0.050(5) -0.031(5) -0.035(5)
C49 0.064(5) 0.063(5) 0.104(6) -0.035(5) -0.012(5) -0.019(4)
C44 0.063(5) 0.097(5) 0.071(5) -0.030(5) -0.013(4) -0.012(4)
C16 0.105(6) 0.148(6) 0.123(6) -0.064(5) -0.026(5) -0.013(5)
F10 0.203(9) 0.108(6) 0.049(4) -0.025(4) 0.017(4) -0.077(6)
C14 0.093(5) 0.142(6) 0.141(6) -0.071(5) -0.006(5) -0.035(5)
C15 0.130(6) 0.132(6) 0.128(6) -0.046(5) -0.032(5) -0.016(5)
F11 0.315(9) 0.084(5) 0.102(5) -0.038(4) 0.040(6) -0.077(6)
F12 0.200(8) 0.244(9) 0.195(8) -0.004(7) -0.015(7) -0.155(7)
C34 0.089(5) 0.067(5) 0.070(5) -0.023(4) 0.000(4) -0.014(4)

loop_
_atom_type_symbol
_atom_type_description
_atom_type_scat_dispersion_real
_atom_type_scat_dispersion_imag
_atom_type_scat_source
C C 0.0033 0.0016 'International Tables Vol C Tables 4.2.6.8 and 6.1.1.4'
H H 0.0000 0.0000 'International Tables Vol C Tables 4.2.6.8 and 6.1.1.4'
Cu Cu 0.3201 1.2651 'International Tables Vol C Tables 4.2.6.8 and 6.1.1.4'
F F 0.0171 0.0103 'International Tables Vol C Tables 4.2.6.8 and 6.1.1.4'
N N 0.0061 0.0033 'International Tables Vol C Tables 4.2.6.8 and 6.1.1.4'
O O 0.0106 0.0060 'International Tables Vol C Tables 4.2.6.8 and 6.1.1.4'
Tb Tb -0.1723 4.1537 'International Tables Vol C Tables 4.2.6.8 and 6.1.1.4'

loop_
_geom_angle_atom_site_label_1
_geom_angle_atom_site_label_2
_geom_angle_atom_site_label_3
_geom_angle
_geom_angle_site_symmetry_1
_geom_angle_site_symmetry_3
O10 Tb1 O3 118.10(18) . .
O10 Tb1 O2 72.51(19) . .
O14 Tb1 O3 82.03(19) . .
O14 Tb1 O10 146.42(19) . .
O14 Tb1 O9 91.62(17) . .
O14 Tb1 O2 140.47(19) . .
O14 Tb1 O13 71.72(18) . .
O9 Tb1 O3 71.68(18) . .
O9 Tb1 O10 72.15(17) . .
O9 Tb1 O2 115.06(17) . .
O2 Tb1 O3 79.8(2) . .
O11 Tb1 O3 150.8(2) . .
O11 Tb1 O10 77.28(19) . .
O11 Tb1 O14 97.98(19) . .
O11 Tb1 O9 137.2(2) . .
O11 Tb1 O2 82.2(2) . .
O11 Tb1 O13 76.5(2) . .
O11 Tb1 O12 73.0(2) . .
O13 Tb1 O3 75.85(19) . .
O13 Tb1 O10 136.42(18) . .
O13 Tb1 O9 145.3(2) . .
O13 Tb1 O2 69.93(18) . .
O12 Tb1 O3 132.76(19) . .
O12 Tb1 O10 75.76(19) . .
O12 Tb1 O14 71.1(2) . .
O12 Tb1 O9 71.03(18) . .
O12 Tb1 O2 143.2(2) . .
O12 Tb1 O13 127.19(19) . .
O7 Cu2 O7 180.0 . 2_765
O7 Cu2 O8 92.4(2) . .
O7 Cu2 O8 87.6(2) . 2_765
O7 Cu2 O8 87.6(2) 2_765 .
O7 Cu2 O8 92.4(2) 2_765 2_765
O7 Cu2 N2 88.98(19) . 2_765
O7 Cu2 N2 88.98(19) 2_765 .
O7 Cu2 N2 91.02(19) . .
O7 Cu2 N2 91.02(19) 2_765 2_765
O8 Cu2 O8 180.0 . 2_765
O8 Cu2 N2 85.1(2) . .
O8 Cu2 N2 85.1(2) 2_765 2_765
O8 Cu2 N2 94.9(2) . 2_765
O8 Cu2 N2 94.9(2) 2_765 .
N2 Cu2 N2 180.0 2_765 .
O6 Cu1 O6 180.0 . 2_665
O6 Cu1 N1 90.35(19) . 2_665
O6 Cu1 N1 89.65(19) 2_665 2_665
O6 Cu1 N1 89.65(19) . .
O6 Cu1 N1 90.35(19) 2_665 .
O5 Cu1 O6 92.3(2) . .
O5 Cu1 O6 87.7(2) . 2_665
O5 Cu1 O6 92.3(2) 2_665 2_665
O5 Cu1 O6 87.7(2) 2_665 .
O5 Cu1 O5 180.0 . 2_665
O5 Cu1 N1 89.7(2) 2_665 .
O5 Cu1 N1 90.3(2) 2_665 2_665
O5 Cu1 N1 90.3(2) . .
O5 Cu1 N1 89.7(2) . 2_665
N1 Cu1 N1 180.0 2_665 .
C31 O7 Cu2 124.7(5) . .
C28 O6 Cu1 124.2(5) . .
N5 O3 Tb1 139.1(4) . .
C33 O8 Cu2 122.9(5) . .
C36 O10 Tb1 131.7(5) . .
C46 O14 Tb1 135.6(5) . .
C38 O9 Tb1 130.4(5) . .
C2 N2 Cu2 123.6(4) . .
C1 N2 Cu2 120.4(4) . .
C1 N2 C2 115.9(5) . .
N4 O2 Tb1 137.9(5) . .
C43 O11 Tb1 134.3(6) . .
C26 O5 Cu1 124.3(5) . .
C48 O13 Tb1 135.8(5) . .
O7 C31 C30 110.9(7) . .
O7 C31 C32 128.6(7) . .
C32 C31 C30 120.4(7) . .
C41 O12 Tb1 135.1(6) . .
N1 C4 C3 123.9(6) . .
C4 N1 Cu1 124.2(4) . .
C4 N1 C1 116.2(6) . .
C1 N1 Cu1 119.6(4) . .
O3 N5 C18 129.0(6) . .
O3 N5 C19 119.9(6) . .
C18 N5 C19 110.8(7) . .
C4 C3 C2 114.0(6) . .
C4 C3 C5 123.8(6) . .
C2 C3 C5 122.1(6) . .
N2 C2 C3 123.8(6) . .
C10 C5 C3 119.8(7) . .
C6 C5 C3 120.1(6) . .
C6 C5 C10 120.1(7) . .
O11 C43 C42 130.0(10) . .
O11 C43 C44 114.0(10) . .
C42 C43 C44 116.0(11) . .
C9 C8 C7 120.7(7) . .
C5 C10 C9 118.9(7) . .
N2 C1 N1 126.1(6) . .
O2 N4 C11 126.0(7) . .
O2 N4 C13 120.9(6) . .
C11 N4 C13 112.7(7) . .
O1 N3 C11 126.0(7) . .
O1 N3 C12 121.2(8) . .
C11 N3 C12 112.7(7) . .
O14 C46 C47 128.0(7) . .
O14 C46 C45 115.7(7) . .
C47 C46 C45 116.2(7) . .
C5 C6 C7 119.7(7) . .
C8 C9 C10 120.6(7) . .
C8 C9 C18 119.3(7) . .
C10 C9 C18 119.9(7) . .
O9 C38 C37 129.2(8) . .
O9 C38 C39 114.1(7) . .
C37 C38 C39 116.7(7) . .
N5 C18 C9 123.1(8) . .
N6 C18 N5 110.3(7) . .
N6 C18 C9 126.6(7) . .
C8 C7 C6 119.7(7) . .
C8 C7 C11 118.3(7) . .
C6 C7 C11 121.9(7) . .
O6 C28 C27 129.9(7) . .
O6 C28 C29 112.6(7) . .
C27 C28 C29 117.5(8) . .
C18 N6 C20 110.1(7) . .
O4 N6 C18 127.3(7) . .
O4 N6 C20 122.1(7) . .
F7 C30 F9 110.9(7) . .
F7 C30 C31 112.2(7) . .
F7 C30 F8 106.3(8) . .
F9 C30 C31 112.0(7) . .
F9 C30 F8 107.1(7) . .
F8 C30 C31 108.1(6) . .
N5 C19 C22 108.2(7) . .
N5 C19 C20 100.9(6) . .
N5 C19 C21 105.9(7) . .
C22 C19 C21 110.5(7) . .
C20 C19 C22 116.3(8) . .
C20 C19 C21 113.8(8) . .
N4 C11 C7 125.1(7) . .
N3 C11 N4 108.1(7) . .
N3 C11 C7 126.8(7) . .
C36 C37 C38 121.3(8) . .
C31 C32 C33 121.7(8) . .
C46 C47 C48 120.1(8) . .
O10 C36 C37 127.3(8) . .
O10 C36 C35 114.4(8) . .
C37 C36 C35 118.2(8) . .
O5 C26 C27 128.9(8) . .
O5 C26 C25 112.9(7) . .
C27 C26 C25 118.1(8) . .
F27 C45 C46 111.4(7) . .
F26 C45 F27 105.7(8) . .
F26 C45 C46 110.7(7) . .
F25 C45 F27 108.5(7) . .
F25 C45 F26 106.5(7) . .
F25 C45 C46 113.7(7) . .
F14 C35 F13 105.3(8) . .
F14 C35 C36 110.3(8) . .
F15 C35 F14 109.4(9) . .
F15 C35 F13 107.8(10) . .
F15 C35 C36 113.7(8) . .
F13 C35 C36 109.9(8) . .
N3 C12 C13 103.1(8) . .
N3 C12 C15 98.0(10) . .
C13 C12 C15 102.7(10) . .
C14 C12 N3 113.8(10) . .
C14 C12 C13 118.9(11) . .
C14 C12 C15 117.4(12) . .
F16 C39 F18 104.5(8) . .
F16 C39 C38 113.1(7) . .
F18 C39 C38 110.5(7) . .
F17 C39 F16 107.8(8) . .
F17 C39 F18 106.4(8) . .
F17 C39 C38 113.9(8) . .
C28 C27 C26 120.2(8) . .
O13 C48 C47 128.3(8) . .
O13 C48 C49 113.7(8) . .
C47 C48 C49 118.0(8) . .
O8 C33 C32 128.5(8) . .
O8 C33 C34 112.5(8) . .
C32 C33 C34 119.0(9) . .
F20 C40 C41 112.8(10) . .
F19 C40 C41 111.6(9) . .
F19 C40 F20 106.3(10) . .
F21 C40 C41 111.9(8) . .
F21 C40 F20 104.6(10) . .
F21 C40 F19 109.3(12) . .
F5 C29 C28 109.9(7) . .
F4 C29 F5 104.7(8) . .
F4 C29 C28 114.0(8) . .
F6 C29 F5 107.2(9) . .
F6 C29 C28 111.4(8) . .
F6 C29 F4 109.2(8) . .
O12 C41 C40 113.7(9) . .
O12 C41 C42 127.7(10) . .
C42 C41 C40 118.5(10) . .
N6 C20 C23 109.6(7) . .
C19 C20 N6 101.1(7) . .
C19 C20 C23 116.1(8) . .
C24 C20 N6 105.0(7) . .
C24 C20 C19 114.8(8) . .
C24 C20 C23 109.3(8) . .
F3 C25 C26 111.9(8) . .
F2 C25 F3 106.5(8) . .
F2 C25 C26 110.0(8) . .
F1 C25 F3 108.7(9) . .
F1 C25 F2 108.8(9) . .
F1 C25 C26 110.8(8) . .
N4 C13 C12 101.9(7) . .
N4 C13 C17 99.1(9) . .
C12 C13 C17 105.6(10) . .
C16 C13 N4 115.7(10) . .
C16 C13 C12 130.0(11) . .
C16 C13 C17 99.9(11) . .
C41 C42 C43 119.1(10) . .
F29 C49 C48 113.7(9) . .
F29 C49 F30 107.1(10) . .
F29 C49 F28 109.2(11) . .
F30 C49 C48 106.6(10) . .
F28 C49 C48 113.8(9) . .
F28 C49 F30 105.9(11) . .
F22 C44 C43 113.7(10) . .
F22 C44 F23 105.8(11) . .
F23 C44 C43 108.8(9) . .
F24 C44 C43 115.2(11) . .
F24 C44 F22 105.1(11) . .
F24 C44 F23 107.7(11) . .
F10 C34 C33 116.3(11) . .
F10 C34 F12 106.7(11) . .
F11 C34 C33 116.9(10) . .
F11 C34 F10 108.2(11) . .
F11 C34 F12 99.0(13) . .
F12 C34 C33 108.0(10) . .

loop_
_geom_bond_atom_site_label_1
_geom_bond_atom_site_label_2
_geom_bond_distance
_geom_bond_site_symmetry_2
Tb1 O3 2.396(6) .
Tb1 O10 2.390(5) .
Tb1 O14 2.353(5) .
Tb1 O9 2.378(5) .
Tb1 O2 2.390(5) .
Tb1 O11 2.318(6) .
Tb1 O13 2.360(6) .
Tb1 O12 2.351(6) .
Cu2 O7 1.938(5) 2_765
Cu2 O7 1.938(5) .
Cu2 O8 1.968(5) .
Cu2 O8 1.968(5) 2_765
Cu2 N2 2.394(5) 2_765
Cu2 N2 2.394(5) .
Cu1 O6 1.970(5) 2_665
Cu1 O6 1.970(5) .
Cu1 O5 1.961(5) 2_665
Cu1 O5 1.961(5) .
Cu1 N1 2.365(6) 2_665
Cu1 N1 2.365(6) .
O7 C31 1.257(9) .
O6 C28 1.230(9) .
O3 N5 1.301(8) .
O8 C33 1.249(9) .
O10 C36 1.254(9) .
O14 C46 1.242(9) .
O9 C38 1.247(9) .
N2 C2 1.337(8) .
N2 C1 1.328(9) .
O2 N4 1.307(8) .
O11 C43 1.216(12) .
O5 C26 1.249(9) .
F7 C30 1.285(9) .
O13 C48 1.225(9) .
F9 C30 1.323(10) .
C31 C30 1.548(11) .
C31 C32 1.351(11) .
O12 C41 1.228(11) .
F16 C39 1.319(10) .
C4 N1 1.327(8) .
C4 C3 1.391(10) .
N1 C1 1.337(8) .
F8 C30 1.357(10) .
F27 C45 1.342(11) .
N5 C18 1.342(9) .
N5 C19 1.512(10) .
C3 C2 1.392(9) .
C3 C5 1.481(9) .
F26 C45 1.333(11) .
F25 C45 1.320(9) .
F18 C39 1.332(11) .
F14 C35 1.303(11) .
C5 C10 1.394(10) .
C5 C6 1.391(10) .
C43 C42 1.405(15) .
C43 C44 1.526(15) .
C8 C9 1.364(11) .
C8 C7 1.378(11) .
C10 C9 1.396(10) .
F5 C29 1.329(11) .
F3 C25 1.346(11) .
N4 C11 1.340(10) .
N4 C13 1.473(12) .
N3 O1 1.248(9) .
N3 C11 1.325(11) .
N3 C12 1.477(11) .
C46 C47 1.384(11) .
C46 C45 1.527(11) .
C6 C7 1.393(10) .
C9 C18 1.478(10) .
C38 C37 1.388(11) .
C38 C39 1.540(11) .
C18 N6 1.322(10) .
C7 C11 1.461(11) .
C28 C27 1.389(12) .
C28 C29 1.544(11) .
N6 O4 1.262(9) .
N6 C20 1.526(10) .
F4 C29 1.324(11) .
C19 C22 1.521(11) .
C19 C20 1.513(13) .
C19 C21 1.537(13) .
C37 C36 1.387(12) .
C32 C33 1.398(11) .
F22 C44 1.299(14) .
F29 C49 1.279(13) .
F15 C35 1.281(11) .
C47 C48 1.390(11) .
F2 C25 1.316(11) .
F13 C35 1.326(11) .
C36 C35 1.548(12) .
C26 C27 1.405(11) .
C26 C25 1.540(13) .
C12 C13 1.507(14) .
C12 C14 1.406(16) .
C12 C15 1.558(18) .
C39 F17 1.298(10) .
C48 C49 1.551(13) .
F6 C29 1.296(11) .
C33 C34 1.507(14) .
F1 C25 1.306(12) .
C40 C41 1.534(15) .
C40 F20 1.319(13) .
C40 F19 1.278(12) .
C40 F21 1.271(12) .
C24 C20 1.504(13) .
F30 C49 1.316(14) .
C41 C42 1.397(14) .
F28 C49 1.296(12) .
C23 C20 1.548(12) .
F23 C44 1.362(12) .
F24 C44 1.288(13) .
C13 C17 1.589(14) .
C13 C16 1.367(16) .
F10 C34 1.318(13) .
F11 C34 1.180(12) .
F12 C34 1.359(16) .
